data_4106382
loop_
_publ_author_name
'Masashi Hashimoto'
'Satoshi Igawa'
'Masataka Yashima'
'Isao Kawata'
'Mikio Hoshino'
'Masahisa Osawa'

_publ_section_title
;
 Highly Efficient Green Organic Light-Emitting Diodes Containing
 Luminescent Three-Coordinate Copper(I) Complexes
;
_journal_name_full 'Journal of the American Chemical Society'
_journal_page_first 10348
_journal_page_last 10351
_journal_paper_doi 10.1021/ja202965y
_journal_volume 133
_journal_year 2011
_chemical_formula_sum 'C34 H32 Br Cu P2'
_chemical_formula_weight 645.99
_chemical_name_systematic
; 
 ? 
;
_space_group_IT_number 2
_symmetry_cell_setting triclinic
_symmetry_Int_Tables_number 2
_symmetry_space_group_name_Hall '-P 1'
_symmetry_space_group_name_H-M 'P -1'
_atom_sites_solution_hydrogens geom
_atom_sites_solution_primary direct
_atom_sites_solution_secondary difmap
_audit_creation_method SHELXL-97
_cell_angle_alpha 81.810(6)
_cell_angle_beta 72.852(5)
_cell_angle_gamma 80.989(6)
_cell_formula_units_Z 2
_cell_length_a 9.0987(12)
_cell_length_b 12.9326(19)
_cell_length_c 13.1036(18)
_cell_measurement_reflns_used 4817
_cell_measurement_temperature 90
_cell_measurement_theta_max 32.4
_cell_measurement_theta_min 1.6
_cell_volume 1447.6(4)
_computing_cell_refinement CrystalClear
_computing_data_collection CrystalClear
_computing_data_reduction CrystalClear
_computing_molecular_graphics 'ORTEP-3 for Windows'
_computing_publication_material 'SHELXL-97 (Sheldrick, 2008)'
_computing_structure_refinement 'SHELXL-97 (Sheldrick, 2008)'
_computing_structure_solution 'SIR 2004'
_diffrn_ambient_temperature 90
_diffrn_detector_area_resol_mean 7.31
_diffrn_measured_fraction_theta_full 0.993
_diffrn_measured_fraction_theta_max 0.993
_diffrn_measurement_device_type 'Rigaku AFC-8 with Saturn70 CCD'
_diffrn_measurement_method \w-scan
_diffrn_radiation_monochromator confocal
_diffrn_radiation_source 'fine-focus rotating anode'
_diffrn_radiation_type MoK\a
_diffrn_radiation_wavelength 0.71073
_diffrn_reflns_av_R_equivalents 0.0522
_diffrn_reflns_av_sigmaI/netI 0.0776
_diffrn_reflns_limit_h_max 12
_diffrn_reflns_limit_h_min -12
_diffrn_reflns_limit_k_max 17
_diffrn_reflns_limit_k_min -18
_diffrn_reflns_limit_l_max 18
_diffrn_reflns_limit_l_min -18
_diffrn_reflns_number 21236
_diffrn_reflns_theta_full 30.03
_diffrn_reflns_theta_max 30.03
_diffrn_reflns_theta_min 1.60
_diffrn_standards_number 0
_exptl_absorpt_coefficient_mu 2.267
_exptl_absorpt_correction_T_max 0.635
_exptl_absorpt_correction_T_min 0.558
_exptl_absorpt_correction_type numerical
_exptl_absorpt_process_details
; 
    Higashi, T. (1999). Program for Absorption Correction. 
    Rigaku Corporation, Tokyo, Japan. 
;
_exptl_crystal_colour yellow
_exptl_crystal_density_diffrn 1.482
_exptl_crystal_description block
_exptl_crystal_F_000 660
_exptl_crystal_size_max 0.28
_exptl_crystal_size_mid 0.23
_exptl_crystal_size_min 0.20
_refine_diff_density_max 0.951
_refine_diff_density_min -0.731
_refine_diff_density_rms 0.122
_refine_ls_extinction_method none
_refine_ls_goodness_of_fit_ref 0.957
_refine_ls_hydrogen_treatment constr
_refine_ls_matrix_type full
_refine_ls_number_parameters 368
_refine_ls_number_reflns 8401
_refine_ls_number_restraints 0
_refine_ls_restrained_S_all 0.957
_refine_ls_R_factor_all 0.0711
_refine_ls_R_factor_gt 0.0497
_refine_ls_shift/su_max 0.001
_refine_ls_shift/su_mean 0.000
_refine_ls_structure_factor_coef Fsqd
_refine_ls_weighting_details 'calc w=1/[\s^2^(Fo^2^)+(0.0693P)^2^+0.0000P] where P=(Fo^2^+2Fc^2^)/3'
_refine_ls_weighting_scheme calc
_refine_ls_wR_factor_gt 0.1150
_refine_ls_wR_factor_ref 0.1313
_reflns_number_gt 6174
_reflns_number_total 8401
_reflns_threshold_expression I>2sigma(I)
_cod_data_source_file ja202965y_si_002_2.cif
_cod_data_source_block CuBr
_cod_original_cell_volume 1447.6(3)
_cod_database_code 4106382

loop_
_symmetry_equiv_pos_as_xyz
'x, y, z'
'-x, -y, -z'

loop_
_atom_site_label
_atom_site_type_symbol
_atom_site_fract_x
_atom_site_fract_y
_atom_site_fract_z
_atom_site_U_iso_or_equiv
_atom_site_adp_type
_atom_site_occupancy
_atom_site_symmetry_multiplicity
_atom_site_calc_flag
_atom_site_refinement_flags
Br1 Br 0.62973(3) 0.48449(2) 0.72668(3) 0.02249(10) Uani 1 1 d .
Cu1 Cu 0.83811(4) 0.37076(3) 0.75365(3) 0.01538(10) Uani 1 1 d .
P1 P 1.09774(8) 0.36987(6) 0.70588(6) 0.01374(15) Uani 1 1 d .
P2 P 0.86908(8) 0.22203(6) 0.86205(6) 0.01359(15) Uani 1 1 d .
C1 C 1.1827(3) 0.4929(2) 0.6758(2) 0.0152(5) Uani 1 1 d .
C2 C 1.1260(3) 0.5692(2) 0.7491(2) 0.0181(6) Uani 1 1 d .
C3 C 1.1868(4) 0.6655(2) 0.7222(3) 0.0228(7) Uani 1 1 d .
H3 H 1.1528 0.7173 0.7715 0.027 Uiso 1 1 calc R
C4 C 1.2953(4) 0.6869(2) 0.6253(3) 0.0225(7) Uani 1 1 d .
H4 H 1.3362 0.7524 0.6094 0.027 Uiso 1 1 calc R
C5 C 1.3448(4) 0.6135(2) 0.5513(3) 0.0221(6) Uani 1 1 d .
H5 H 1.4161 0.6296 0.4835 0.027 Uiso 1 1 calc R
C6 C 1.2893(3) 0.5160(2) 0.5771(2) 0.0179(6) Uani 1 1 d .
H6 H 1.3242 0.4649 0.5270 0.021 Uiso 1 1 calc R
C7 C 1.2147(3) 0.2836(2) 0.6034(2) 0.0153(5) Uani 1 1 d .
C8 C 1.1736(3) 0.2834(2) 0.5084(2) 0.0168(6) Uani 1 1 d .
C9 C 1.2601(4) 0.2122(2) 0.4358(2) 0.0203(6) Uani 1 1 d .
H9 H 1.2336 0.2112 0.3711 0.024 Uiso 1 1 calc R
C10 C 1.3833(4) 0.1432(2) 0.4557(2) 0.0209(6) Uani 1 1 d .
H10 H 1.4408 0.0959 0.4049 0.025 Uiso 1 1 calc R
C11 C 1.4223(4) 0.1437(3) 0.5500(3) 0.0236(7) Uani 1 1 d .
H11 H 1.5066 0.0964 0.5642 0.028 Uiso 1 1 calc R
C12 C 1.3385(4) 0.2129(2) 0.6236(2) 0.0204(6) Uani 1 1 d .
H12 H 1.3651 0.2125 0.6885 0.025 Uiso 1 1 calc R
C13 C 1.1452(3) 0.3062(2) 0.8288(2) 0.0139(5) Uani 1 1 d .
C14 C 1.2769(3) 0.3242(2) 0.8550(2) 0.0168(6) Uani 1 1 d .
H14 H 1.3455 0.3701 0.8086 0.020 Uiso 1 1 calc R
C15 C 1.3069(3) 0.2739(2) 0.9500(3) 0.0199(6) Uani 1 1 d .
H15 H 1.3970 0.2853 0.9675 0.024 Uiso 1 1 calc R
C16 C 1.2055(4) 0.2074(2) 1.0192(2) 0.0203(6) Uani 1 1 d .
H16 H 1.2264 0.1737 1.0836 0.024 Uiso 1 1 calc R
C17 C 1.0740(3) 0.1905(2) 0.9937(2) 0.0167(6) Uani 1 1 d .
H17 H 1.0049 0.1455 1.0411 0.020 Uiso 1 1 calc R
C18 C 1.0426(3) 0.2394(2) 0.8988(2) 0.0141(5) Uani 1 1 d .
C19 C 0.7320(3) 0.1783(2) 0.9873(2) 0.0148(5) Uani 1 1 d .
C20 C 0.6501(3) 0.2530(2) 1.0605(2) 0.0165(6) Uani 1 1 d .
C21 C 0.5364(4) 0.2204(3) 1.1509(3) 0.0220(6) Uani 1 1 d .
H21 H 0.4821 0.2689 1.2014 0.026 Uiso 1 1 calc R
C22 C 0.5011(4) 0.1173(3) 1.1685(2) 0.0228(7) Uani 1 1 d .
H22 H 0.4205 0.0970 1.2296 0.027 Uiso 1 1 calc R
C23 C 0.5813(4) 0.0442(3) 1.0987(3) 0.0237(7) Uani 1 1 d .
H23 H 0.5583 -0.0265 1.1126 0.028 Uiso 1 1 calc R
C24 C 0.6962(3) 0.0749(2) 1.0079(2) 0.0189(6) Uani 1 1 d .
H24 H 0.7511 0.0250 0.9592 0.023 Uiso 1 1 calc R
C25 C 0.9306(3) 0.1071(2) 0.7858(2) 0.0160(6) Uani 1 1 d .
C26 C 0.8423(4) 0.0882(2) 0.7198(2) 0.0188(6) Uani 1 1 d .
C27 C 0.8955(4) 0.0045(2) 0.6568(3) 0.0241(7) Uani 1 1 d .
H27 H 0.8368 -0.0089 0.6120 0.029 Uiso 1 1 calc R
C28 C 1.0325(4) -0.0598(2) 0.6580(3) 0.0254(7) Uani 1 1 d .
H28 H 1.0673 -0.1160 0.6140 0.030 Uiso 1 1 calc R
C29 C 1.1185(4) -0.0413(2) 0.7242(3) 0.0232(7) Uani 1 1 d .
H29 H 1.2116 -0.0855 0.7263 0.028 Uiso 1 1 calc R
C30 C 1.0678(4) 0.0416(2) 0.7868(3) 0.0195(6) Uani 1 1 d .
H30 H 1.1273 0.0543 0.8314 0.023 Uiso 1 1 calc R
C31 C 1.0008(4) 0.5518(3) 0.8524(3) 0.0251(7) Uani 1 1 d .
H31A H 0.9731 0.6161 0.8889 0.038 Uiso 1 1 calc R
H31B H 1.0384 0.4939 0.8988 0.038 Uiso 1 1 calc R
H31C H 0.9094 0.5341 0.8368 0.038 Uiso 1 1 calc R
C32 C 1.0457(4) 0.3589(3) 0.4787(3) 0.0237(7) Uani 1 1 d .
H32A H 0.9575 0.3677 0.5426 0.036 Uiso 1 1 calc R
H32B H 1.0132 0.3311 0.4241 0.036 Uiso 1 1 calc R
H32C H 1.0832 0.4272 0.4501 0.036 Uiso 1 1 calc R
C33 C 0.6817(4) 0.3669(2) 1.0393(3) 0.0227(6) Uani 1 1 d .
H33A H 0.7919 0.3700 1.0299 0.034 Uiso 1 1 calc R
H33B H 0.6194 0.4050 1.1003 0.034 Uiso 1 1 calc R
H33C H 0.6542 0.3993 0.9740 0.034 Uiso 1 1 calc R
C34 C 0.6924(4) 0.1560(3) 0.7157(3) 0.0309(8) Uani 1 1 d .
H34A H 0.6319 0.1709 0.7886 0.046 Uiso 1 1 calc R
H34B H 0.6327 0.1188 0.6847 0.046 Uiso 1 1 calc R
H34C H 0.7156 0.2223 0.6712 0.046 Uiso 1 1 calc R

loop_
_atom_site_aniso_label
_atom_site_aniso_U_11
_atom_site_aniso_U_22
_atom_site_aniso_U_33
_atom_site_aniso_U_23
_atom_site_aniso_U_13
_atom_site_aniso_U_12
Br1 0.01609(16) 0.02536(18) 0.02286(17) -0.00010(12) -0.00491(12) 0.00373(13)
Cu1 0.01352(18) 0.01651(19) 0.01567(18) -0.00189(13) -0.00442(14) 0.00040(14)
P1 0.0135(3) 0.0152(3) 0.0122(3) -0.0019(3) -0.0032(3) -0.0012(3)
P2 0.0129(3) 0.0140(3) 0.0141(3) -0.0021(3) -0.0036(3) -0.0018(3)
C1 0.0149(13) 0.0149(13) 0.0163(14) -0.0014(11) -0.0053(11) -0.0021(11)
C2 0.0196(15) 0.0181(14) 0.0149(14) -0.0024(11) -0.0031(11) 0.0000(12)
C3 0.0270(17) 0.0188(15) 0.0244(16) -0.0051(12) -0.0089(13) -0.0019(13)
C4 0.0201(15) 0.0167(15) 0.0326(18) 0.0011(13) -0.0102(14) -0.0054(13)
C5 0.0152(14) 0.0219(15) 0.0256(17) 0.0007(13) -0.0026(12) -0.0003(12)
C6 0.0152(14) 0.0175(14) 0.0190(14) 0.0000(11) -0.0038(11) 0.0002(12)
C7 0.0141(13) 0.0153(13) 0.0159(13) -0.0021(11) -0.0021(11) -0.0031(11)
C8 0.0171(14) 0.0163(14) 0.0180(14) -0.0014(11) -0.0049(11) -0.0054(12)
C9 0.0224(15) 0.0215(15) 0.0178(15) -0.0065(12) -0.0054(12) -0.0012(13)
C10 0.0243(16) 0.0189(15) 0.0183(15) -0.0100(12) -0.0023(12) 0.0010(13)
C11 0.0219(16) 0.0252(16) 0.0215(16) -0.0037(13) -0.0063(13) 0.0051(13)
C12 0.0231(15) 0.0196(15) 0.0182(15) -0.0016(12) -0.0072(12) 0.0012(13)
C13 0.0136(13) 0.0142(13) 0.0128(13) -0.0036(10) -0.0034(10) 0.0027(11)
C14 0.0140(14) 0.0193(14) 0.0170(14) -0.0032(11) -0.0034(11) -0.0023(12)
C15 0.0155(14) 0.0241(15) 0.0231(16) -0.0099(12) -0.0079(12) 0.0005(12)
C16 0.0236(16) 0.0215(15) 0.0175(15) -0.0036(12) -0.0101(12) 0.0017(13)
C17 0.0187(14) 0.0162(14) 0.0140(13) -0.0028(11) -0.0024(11) -0.0010(12)
C18 0.0140(13) 0.0127(13) 0.0157(13) -0.0020(10) -0.0047(11) -0.0003(11)
C19 0.0121(13) 0.0198(14) 0.0124(13) -0.0018(10) -0.0026(10) -0.0030(11)
C20 0.0155(14) 0.0202(14) 0.0149(13) -0.0015(11) -0.0065(11) -0.0014(12)
C21 0.0176(15) 0.0303(17) 0.0179(15) -0.0061(13) -0.0041(12) -0.0008(13)
C22 0.0183(15) 0.0355(18) 0.0134(14) -0.0005(12) -0.0002(11) -0.0091(14)
C23 0.0255(16) 0.0265(16) 0.0195(15) 0.0007(13) -0.0064(13) -0.0069(14)
C24 0.0189(15) 0.0206(15) 0.0181(14) -0.0048(12) -0.0049(12) -0.0030(12)
C25 0.0163(14) 0.0172(14) 0.0140(13) -0.0019(11) -0.0022(11) -0.0044(11)
C26 0.0190(15) 0.0201(14) 0.0187(15) -0.0028(11) -0.0061(12) -0.0046(12)
C27 0.0307(18) 0.0226(16) 0.0231(16) -0.0047(13) -0.0116(14) -0.0056(14)
C28 0.0331(18) 0.0206(16) 0.0248(17) -0.0103(13) -0.0063(14) -0.0060(14)
C29 0.0202(15) 0.0198(15) 0.0275(17) -0.0075(13) -0.0037(13) 0.0027(13)
C30 0.0201(15) 0.0166(14) 0.0231(15) -0.0039(12) -0.0078(12) -0.0010(12)
C31 0.0292(17) 0.0237(16) 0.0198(16) -0.0095(13) 0.0014(13) -0.0048(14)
C32 0.0219(16) 0.0297(17) 0.0210(16) -0.0066(13) -0.0105(13) 0.0053(14)
C33 0.0255(16) 0.0201(15) 0.0216(16) -0.0079(12) -0.0043(13) 0.0004(13)
C34 0.0268(18) 0.0313(18) 0.043(2) -0.0141(16) -0.0205(17) 0.0010(15)

loop_
_atom_type_symbol
_atom_type_description
_atom_type_scat_dispersion_real
_atom_type_scat_dispersion_imag
_atom_type_scat_source
C C 0.0033 0.0016 'International Tables Vol C Tables 4.2.6.8 and 6.1.1.4'
H H 0.0000 0.0000 'International Tables Vol C Tables 4.2.6.8 and 6.1.1.4'
Br Br -0.2901 2.4595 'International Tables Vol C Tables 4.2.6.8 and 6.1.1.4'
Cu Cu 0.3201 1.2651 'International Tables Vol C Tables 4.2.6.8 and 6.1.1.4'
P P 0.1023 0.0942 'International Tables Vol C Tables 4.2.6.8 and 6.1.1.4'

loop_
_geom_angle_atom_site_label_1
_geom_angle_atom_site_label_2
_geom_angle_atom_site_label_3
_geom_angle
P2 Cu1 P1 87.82(3)
P2 Cu1 Br1 135.04(3)
P1 Cu1 Br1 136.51(3)
C1 P1 C13 105.17(13)
C1 P1 C7 106.71(14)
C13 P1 C7 103.01(12)
C1 P1 Cu1 120.49(10)
C13 P1 Cu1 101.52(10)
C7 P1 Cu1 117.55(9)
C19 P2 C18 105.44(13)
C19 P2 C25 105.39(14)
C18 P2 C25 103.75(13)
C19 P2 Cu1 126.93(9)
C18 P2 Cu1 101.80(9)
C25 P2 Cu1 111.11(10)
C6 C1 C2 120.3(3)
C6 C1 P1 120.7(2)
C2 C1 P1 118.6(2)
C3 C2 C1 117.9(3)
C3 C2 C31 119.5(3)
C1 C2 C31 122.5(3)
C4 C3 C2 121.4(3)
C3 C4 C5 120.4(3)
C4 C5 C6 119.4(3)
C5 C6 C1 120.4(3)
C12 C7 C8 119.8(3)
C12 C7 P1 119.9(2)
C8 C7 P1 120.2(2)
C9 C8 C7 118.2(3)
C9 C8 C32 118.5(3)
C7 C8 C32 123.3(3)
C10 C9 C8 121.8(3)
C11 C10 C9 119.6(3)
C10 C11 C12 120.0(3)
C11 C12 C7 120.7(3)
C14 C13 C18 119.9(3)
C14 C13 P1 122.0(2)
C18 C13 P1 118.0(2)
C15 C14 C13 119.6(3)
C16 C15 C14 120.4(3)
C17 C16 C15 119.9(3)
C16 C17 C18 120.5(3)
C17 C18 C13 119.6(2)
C17 C18 P2 122.5(2)
C13 C18 P2 117.9(2)
C24 C19 C20 119.6(3)
C24 C19 P2 120.9(2)
C20 C19 P2 119.3(2)
C21 C20 C19 118.6(3)
C21 C20 C33 120.1(3)
C19 C20 C33 121.3(3)
C20 C21 C22 120.6(3)
C23 C22 C21 121.1(3)
C22 C23 C24 119.3(3)
C23 C24 C19 120.8(3)
C30 C25 C26 119.5(3)
C30 C25 P2 121.3(2)
C26 C25 P2 119.1(2)
C27 C26 C25 118.6(3)
C27 C26 C34 119.5(3)
C25 C26 C34 121.9(3)
C28 C27 C26 121.4(3)
C27 C28 C29 119.6(3)
C30 C29 C28 119.7(3)
C29 C30 C25 121.1(3)

loop_
_geom_bond_atom_site_label_1
_geom_bond_atom_site_label_2
_geom_bond_distance
Br1 Cu1 2.2927(5)
Cu1 P2 2.2549(8)
Cu1 P1 2.2570(9)
P1 C1 1.820(3)
P1 C13 1.838(3)
P1 C7 1.842(3)
P2 C19 1.822(3)
P2 C18 1.834(3)
P2 C25 1.832(3)
C1 C6 1.394(4)
C1 C2 1.408(4)
C2 C3 1.399(4)
C2 C31 1.505(4)
C3 C4 1.382(5)
C4 C5 1.384(4)
C5 C6 1.392(4)
C7 C12 1.400(4)
C7 C8 1.402(4)
C8 C9 1.397(4)
C8 C32 1.503(4)
C9 C10 1.383(4)
C10 C11 1.383(4)
C11 C12 1.383(4)
C13 C14 1.400(4)
C13 C18 1.407(4)
C14 C15 1.401(4)
C15 C16 1.395(5)
C16 C17 1.389(4)
C17 C18 1.399(4)
C19 C24 1.395(4)
C19 C20 1.423(4)
C20 C21 1.387(4)
C20 C33 1.516(4)
C21 C22 1.391(5)
C22 C23 1.378(5)
C23 C24 1.388(4)
C25 C30 1.397(4)
C25 C26 1.408(4)
C26 C27 1.395(4)
C26 C34 1.512(4)
C27 C28 1.388(5)
C28 C29 1.393(4)
C29 C30 1.381(4)
